data_4134445
loop_
_publ_author_name
'Sheng, Xinru'
'Li, Errui'
'Zhou, Yujuan'
'Zhao, Run'
'Zhu, Weijie'
'Huang, Feihe'

_publ_section_title
;
 Separation of 2-Chloropyridine/3-Chloropyridine by Nonporous Adaptive
 Crystals of Pillararenes with Different Substituents and Cavity Sizes.
;
_journal_issue 13
_journal_name_full 'Journal of the American Chemical Society'
_journal_page_first 6360
_journal_page_last 6364
_journal_paper_doi 10.1021/jacs.0c01274
_journal_volume 142
_journal_year 2020
_chemical_formula_moiety 'C66 H72 Br12 O12, C5 H4 Cl N'
_chemical_formula_sum 'C71 H76 Br12 Cl N O12'
_chemical_formula_weight 2129.69
_space_group_crystal_system triclinic
_space_group_IT_number 2
_space_group_name_Hall '-P 1'
_space_group_name_H-M_alt 'P -1'
_atom_sites_solution_hydrogens geom
_audit_creation_date 2019-03-25
_audit_creation_method
;
Olex2 1.2
(compiled 2018.05.29 svn.r3508 for OlexSys, GUI svn.r5506)
;
_cell_angle_alpha 117.9100(10)
_cell_angle_beta 100.4210(10)
_cell_angle_gamma 94.4500(10)
_cell_formula_units_Z 1
_cell_length_a 13.3514(3)
_cell_length_b 13.3868(3)
_cell_length_c 13.8133(3)
_cell_measurement_reflns_used 9030
_cell_measurement_temperature 170(2)
_cell_measurement_theta_max 54.910
_cell_measurement_theta_min 3.832
_cell_volume 2108.00(8)
_computing_cell_refinement 'SAINT v8.37A (Bruker, 2015)'
_computing_data_reduction 'SAINT v8.37A (Bruker, 2015)'
_computing_molecular_graphics 'Olex2 (Dolomanov et al., 2009)'
_computing_publication_material 'Olex2 (Dolomanov et al., 2009)'
_computing_structure_refinement 'ShelXL (Sheldrick, 2015)'
_computing_structure_solution 'ShelXT (Sheldrick, 2015)'
_diffrn_ambient_temperature 170.01
_diffrn_measured_fraction_theta_full 0.968
_diffrn_measured_fraction_theta_max 0.968
_diffrn_measurement_device_type 'Bruker APEX-II CCD'
_diffrn_measurement_method '\f and \w scans'
_diffrn_radiation_type GaK\a
_diffrn_radiation_wavelength 1.34139
_diffrn_reflns_av_R_equivalents 0.0571
_diffrn_reflns_av_unetI/netI 0.0545
_diffrn_reflns_Laue_measured_fraction_full 0.968
_diffrn_reflns_Laue_measured_fraction_max 0.968
_diffrn_reflns_limit_h_max 16
_diffrn_reflns_limit_h_min -16
_diffrn_reflns_limit_k_max 16
_diffrn_reflns_limit_k_min -16
_diffrn_reflns_limit_l_max 16
_diffrn_reflns_limit_l_min -16
_diffrn_reflns_number 24602
_diffrn_reflns_point_group_measured_fraction_full 0.968
_diffrn_reflns_point_group_measured_fraction_max 0.968
_diffrn_reflns_theta_full 53.594
_diffrn_reflns_theta_max 54.952
_diffrn_reflns_theta_min 4.329
_diffrn_standards_number 0
_exptl_absorpt_coefficient_mu 5.169
_exptl_absorpt_correction_T_max 0.7508
_exptl_absorpt_correction_T_min 0.5082
_exptl_absorpt_correction_type multi-scan
_exptl_absorpt_process_details
'SADABS-2016/2 (Bruker,2016/2) was used for absorption correction. wR2(int) was 0.1387 before and 0.0867 after correction. The Ratio of minimum to maximum transmission is 0.6769. The \l/2 correction factor is Not present.'
_exptl_crystal_colour colourless
_exptl_crystal_colour_primary colourless
_exptl_crystal_density_diffrn 1.678
_exptl_crystal_description block
_exptl_crystal_F_000 1042
_exptl_crystal_size_max 0.29
_exptl_crystal_size_mid 0.28
_exptl_crystal_size_min 0.25
_refine_diff_density_max 1.909
_refine_diff_density_min -0.840
_refine_diff_density_rms 0.116
_refine_ls_extinction_coef 0.063(5)
_refine_ls_extinction_expression Fc^*^=kFc[1+0.001xFc^2^\l^3^/sin(2\q)]^-1/4^
_refine_ls_extinction_method 'SHELXL-2018/3 (Sheldrick 2018)'
_refine_ls_goodness_of_fit_ref 1.072
_refine_ls_hydrogen_treatment constr
_refine_ls_matrix_type full
_refine_ls_number_parameters 674
_refine_ls_number_reflns 7778
_refine_ls_number_restraints 144
_refine_ls_restrained_S_all 1.091
_refine_ls_R_factor_all 0.1226
_refine_ls_R_factor_gt 0.1186
_refine_ls_shift/su_max 0.001
_refine_ls_shift/su_mean 0.000
_refine_ls_structure_factor_coef Fsqd
_refine_ls_weighting_details 'w=1/[\s^2^(Fo^2^)+(0.1381P)^2^+10.4643P] where P=(Fo^2^+2Fc^2^)/3'
_refine_ls_weighting_scheme calc
_refine_ls_wR_factor_gt 0.3020
_refine_ls_wR_factor_ref 0.3048
_reflns_Friedel_coverage 0.000
_reflns_number_gt 7212
_reflns_number_total 7778
_reflns_threshold_expression 'I > 2\s(I)'
_cod_data_source_file ja0c01274_si_002.cif
_cod_data_source_block 20181225sxr1_1
_cod_depositor_comments 'Adding full bibliography for 4134442--4134445.cif.'
_cod_database_code 4134445
_shelx_shelxl_version_number 2018/3
_shelx_space_group_comment
;
The symmetry employed for this shelxl refinement is uniquely defined
by the following loop, which should always be used as a source of
symmetry information in preference to the above space-group names.
They are only intended as comments.
;
_shelx_estimated_absorpt_t_max 0.358
_shelx_estimated_absorpt_t_min 0.316
_olex2_refinement_description
;
1. Fixed Uiso
 At 1.2 times of:
  All C(H) groups, All C(H,H) groups
2. Restrained distances
 C41-C40
 1.53 with sigma of 0.02
 C45-C44
 1.53 with sigma of 0.02
 C13-C12
 1.53 with sigma of 0.02
 Br3-C13
 1.8 with sigma of 0.02
 Br9-C41
 1.8 with sigma of 0.02
 C43-C42
 1.53 with sigma of 0.02
3. Uiso/Uaniso restraints and constraints
Cl1 \\sim N1 \\sim C017 \\sim C019 \\sim C5AA \\sim C5BA \\sim C01D: within 2A
with sigma of 0.01 and sigma for terminal atoms of 0.02
Br9 \\sim O9 \\sim C40 \\sim C41: within 2A with sigma of 0.01 and sigma for
terminal atoms of 0.02
Br3 \\sim C12 \\sim C13: within 2A with sigma of 0.01 and sigma for terminal
atoms of 0.02
Br4 \\sim O1 \\sim C14 \\sim C15: within 2A with sigma of 0.01 and sigma for
terminal atoms of 0.02
Br11 \\sim C44 \\sim C45: within 2A with sigma of 0.01 and sigma for terminal
atoms of 0.02
Br10 \\sim O11 \\sim C42 \\sim C43: within 2A with sigma of 0.01 and sigma for
terminal atoms of 0.02
C34 \\sim Br9 \\sim O9 \\sim C40 \\sim C41: within 2A with sigma of 0.01 and
sigma for terminal atoms of 0.02
O10 \\sim C38 \\sim C39: within 2A with sigma of 0.01 and sigma for terminal
atoms of 0.02
C23 \\sim C24: within 2A with sigma of 0.01 and sigma for terminal atoms of 0.02
4. Others
 Fixed Sof: Br7(0.5) H3(0.5) H4(0.5) H6(0.5) H7(0.5) H18(0.5) H19(0.5)
 H21(0.5) H22(0.5) H33(0.5) H34(0.5) H36(0.5) H37(0.5) Br1(0.5) Br2(0.5)
 Br5(0.5) Br6(0.5) Br9(0.5) O3(0.5) O4(0.5) O7(0.5) O8(0.5) O9(0.5) O10(0.5)
 C8(0.5) H8A(0.5) H8B(0.5) C9(0.5) H9A(0.5) H9B(0.5) C10(0.5) H10A(0.5)
 H10B(0.5) C11(0.5) H11A(0.5) H11B(0.5) C23(0.5) H23A(0.5) H23B(0.5) C24(0.5)
 H24A(0.5) H24B(0.5) C25(0.5) H25A(0.5) H25B(0.5) C26(0.5) H26A(0.5) H26B(0.5)
 C38(0.5) H38A(0.5) H38B(0.5) C39(0.5) H39A(0.5) H39B(0.5) C40(0.5) H40A(0.5)
 H40B(0.5) C41(0.5) H41A(0.5) H41B(0.5) Br3(0.5) Br4(0.5) Br8(0.5) Br10(0.5)
 Br11(0.5) O1(0.5) O2(0.5) O5(0.5) O6(0.5) O11(0.5) O12(0.5) C12(0.5) H12A(0.5)
 H12B(0.5) C13(0.5) H13A(0.5) H13B(0.5) C14(0.5) H14A(0.5) H14B(0.5) C15(0.5)
 H15A(0.5) H15B(0.5) C27(0.5) H27A(0.5) H27B(0.5) C28(0.5) H28A(0.5) H28B(0.5)
 C29(0.5) H29A(0.5) H29B(0.5) C30(0.5) H30A(0.5) H30B(0.5) C42(0.5) H42A(0.5)
 H42B(0.5) C43(0.5) H43A(0.5) H43B(0.5) C44(0.5) H44A(0.5) H44B(0.5) C45(0.5)
 H45A(0.5) H45B(0.5) Cl1(0.5) C019(0.5) C017(0.5) H017(0.5) C01D(0.5) H01D(0.5)
 C5AA(0.5) H5AA(0.5) C5BA(0.5) H5BA(0.5) N1(0.5) Br7A(0.5)
5.a Secondary CH2 refined with riding coordinates:
 C1(H1A,H1B), C16(H16A,H16B), C31(H31A,H31B), C8(H8A,H8B), C9(H9A,H9B),
 C10(H10A,H10B), C11(H11A,H11B), C23(H23A,H23B), C24(H24A,H24B), C25(H25A,H25B),
  C26(H26A,H26B), C38(H38A,H38B), C39(H39A,H39B), C40(H40A,H40B), C41(H41A,
 H41B), C12(H12A,H12B), C13(H13A,H13B), C14(H14A,H14B), C15(H15A,H15B),
 C27(H27A,H27B), C28(H28A,H28B), C29(H29A,H29B), C30(H30A,H30B), C42(H42A,H42B),
  C43(H43A,H43B), C44(H44A,H44B), C45(H45A,H45B)
5.b Aromatic/amide H refined with riding coordinates:
 C3(H3), C4(H4), C6(H6), C7(H7), C18(H18), C19(H19), C21(H21), C22(H22),
 C33(H33), C34(H34), C36(H36), C37(H37), C017(H017), C01D(H01D), C5AA(H5AA),
 C5BA(H5BA)
5.c Fitted hexagon refined as free rotating group:
 C019(C017,C01D,C5AA,C5BA,N1)
;
_olex2_submission_special_instructions 'No special instructions were received'

loop_
_space_group_symop_operation_xyz
'x, y, z'
'-x, -y, -z'

loop_
_atom_site_label
_atom_site_type_symbol
_atom_site_fract_x
_atom_site_fract_y
_atom_site_fract_z
_atom_site_U_iso_or_equiv
_atom_site_adp_type
_atom_site_occupancy
_atom_site_site_symmetry_order
_atom_site_calc_flag
_atom_site_refinement_flags_posn
_atom_site_refinement_flags_adp
_atom_site_refinement_flags_occupancy
_atom_site_disorder_assembly
_atom_site_disorder_group
Br7 Br 0.8709(4) 0.3144(4) 0.1510(5) 0.1077(17) Uani 0.5 1 d . . P A 1
C1 C 0.5910(5) 0.9996(5) 0.7778(5) 0.0424(13) Uani 1 1 d . . . . .
H1A H 0.660878 1.047426 0.819502 0.051 Uiso 1 1 calc R . . . .
H1B H 0.540211 1.051826 0.793546 0.051 Uiso 1 1 calc R . . . .
C2 C 0.5855(5) 0.9406(5) 0.6528(5) 0.0392(13) Uani 1 1 d . . . . .
C3 C 0.4905(5) 0.8963(5) 0.5729(6) 0.0427(14) Uani 1 1 d . . . . .
H3 H 0.428056 0.901362 0.597403 0.051 Uiso 0.5 1 calc R . P B 1
C4 C 0.4858(5) 0.8453(5) 0.4589(6) 0.0443(14) Uani 1 1 d . . . . .
H4 H 0.420166 0.814475 0.405984 0.053 Uiso 0.5 1 calc R . P C 2
C5 C 0.5753(5) 0.8384(5) 0.4203(5) 0.0435(14) Uani 1 1 d . . . . .
C6 C 0.6700(5) 0.8817(6) 0.4984(5) 0.0437(14) Uani 1 1 d . . . . .
H6 H 0.732044 0.875750 0.473238 0.052 Uiso 0.5 1 calc R . P D 1
C7 C 0.6756(5) 0.9339(6) 0.6132(6) 0.0444(14) Uani 1 1 d . . . . .
H7 H 0.741387 0.965582 0.665828 0.053 Uiso 0.5 1 calc R . P E 2
C16 C 0.5703(5) 0.7881(6) 0.2947(5) 0.0474(15) Uani 1 1 d . . . . .
H16A H 0.517258 0.818868 0.261879 0.057 Uiso 1 1 calc R . . . .
H16B H 0.638019 0.814352 0.286240 0.057 Uiso 1 1 calc R . . . .
C17 C 0.5447(5) 0.6575(6) 0.2279(5) 0.0429(14) Uani 1 1 d . . . . .
C18 C 0.4462(5) 0.5994(6) 0.1577(5) 0.0422(13) Uani 1 1 d . . . . .
H18 H 0.392959 0.641756 0.154615 0.051 Uiso 0.5 1 calc R . P F 1
C19 C 0.4254(5) 0.4818(5) 0.0931(5) 0.0392(13) Uani 1 1 d . . . . .
H19 H 0.357709 0.444026 0.046263 0.047 Uiso 0.5 1 calc R . P G 2
C20 C 0.5014(5) 0.4163(5) 0.0947(5) 0.0390(13) Uani 1 1 d . . . . .
C21 C 0.5984(5) 0.4741(6) 0.1669(6) 0.0457(14) Uani 1 1 d . . . . .
H21 H 0.650856 0.431533 0.172354 0.055 Uiso 0.5 1 calc R . P H 1
C22 C 0.6198(5) 0.5931(6) 0.2313(6) 0.0466(14) Uani 1 1 d . . . . .
H22 H 0.687277 0.631013 0.278636 0.056 Uiso 0.5 1 calc R . P I 2
C31 C 0.4796(5) 0.2880(6) 0.0191(5) 0.0455(14) Uani 1 1 d . . . . .
H31A H 0.538051 0.265578 -0.016618 0.055 Uiso 1 1 calc R . . . .
H31B H 0.416621 0.266588 -0.042022 0.055 Uiso 1 1 calc R . . . .
C32 C 0.4638(5) 0.2204(5) 0.0791(5) 0.0397(13) Uani 1 1 d . . . . .
C33 C 0.3705(5) 0.2085(5) 0.1078(5) 0.0418(13) Uani 1 1 d . . . . .
H33 H 0.317788 0.247300 0.093990 0.050 Uiso 0.5 1 calc R . P J 1
C34 C 0.3538(4) 0.1398(5) 0.1569(5) 0.0403(13) Uani 1 1 d . U . . .
H34 H 0.289950 0.132826 0.176393 0.048 Uiso 0.5 1 calc R . P K 2
C35 C 0.4302(4) 0.0812(5) 0.1777(5) 0.0364(12) Uani 1 1 d . . . . .
C36 C 0.5240(4) 0.0983(5) 0.1524(5) 0.0378(12) Uani 1 1 d . . . . .
H36 H 0.578035 0.062433 0.169255 0.045 Uiso 0.5 1 calc R . P L 1
C37 C 0.5415(5) 0.1646(5) 0.1045(5) 0.0395(13) Uani 1 1 d . . . . .
H37 H 0.606595 0.173414 0.088020 0.047 Uiso 0.5 1 calc R . P M 2
Br1 Br 0.9575(2) 1.01422(19) 0.8552(2) 0.0550(6) Uani 0.5 1 d . . P N 1
Br2 Br 0.1839(2) 0.7582(2) 0.2021(3) 0.1071(11) Uani 0.5 1 d . . P O 1
Br5 Br 0.9420(2) 0.7821(3) 0.3910(2) 0.0777(8) Uani 0.5 1 d . . P P 1
Br6 Br 0.09266(17) 0.3331(3) 0.0102(4) 0.1115(12) Uani 0.5 1 d . . P Q 1
Br9 Br 0.0446(4) 0.0241(6) 0.1423(5) 0.151(3) Uani 0.5 1 d D U P R -1
O3 O 0.3934(7) 0.7882(9) 0.3769(8) 0.055(2) Uani 0.5 1 d . . P O 1
O4 O 0.7663(8) 0.9813(14) 0.6923(9) 0.079(4) Uani 0.5 1 d . . P N 1
O7 O 0.3265(7) 0.4150(8) 0.0160(8) 0.053(2) Uani 0.5 1 d . . P Q 1
O8 O 0.7116(7) 0.6438(8) 0.3059(8) 0.056(2) Uani 0.5 1 d . . P P 1
O9 O 0.2635(7) 0.1195(8) 0.1806(9) 0.0502(19) Uani 0.5 1 d . U P R -1
O10 O 0.6342(8) 0.1804(9) 0.0722(9) 0.058(2) Uani 0.5 1 d . U P A 1
C8 C 0.8605(11) 0.9775(14) 0.6590(12) 0.054(3) Uani 0.5 1 d . . P N 1
H8A H 0.861624 1.015908 0.612868 0.065 Uiso 0.5 1 calc R . P N 1
H8B H 0.867414 0.896503 0.612701 0.065 Uiso 0.5 1 calc R . P N 1
C9 C 0.9480(11) 1.0372(16) 0.7625(14) 0.066(4) Uani 0.5 1 d . . P N 1
H9A H 1.012586 1.023423 0.736481 0.079 Uiso 0.5 1 calc R . P N 1
H9B H 0.948331 1.120657 0.794470 0.079 Uiso 0.5 1 calc R . P N 1
C10 C 0.3031(11) 0.7903(15) 0.4154(13) 0.063(4) Uani 0.5 1 d . . P O 1
H10A H 0.288926 0.869557 0.451662 0.075 Uiso 0.5 1 calc R . P O 1
H10B H 0.310942 0.763323 0.471463 0.075 Uiso 0.5 1 calc R . P O 1
C11 C 0.2153(12) 0.7113(16) 0.3134(15) 0.072(5) Uani 0.5 1 d . . P O 1
H11A H 0.152200 0.704880 0.339790 0.086 Uiso 0.5 1 calc R . P O 1
H11B H 0.233037 0.633671 0.277064 0.086 Uiso 0.5 1 calc R . P O 1
C23 C 0.7860(12) 0.5777(14) 0.3180(15) 0.070(4) Uani 0.5 1 d . U P P 1
H23A H 0.808590 0.537320 0.247055 0.084 Uiso 0.5 1 calc R . P P 1
H23B H 0.755250 0.519365 0.334443 0.084 Uiso 0.5 1 calc R . P P 1
C24 C 0.8786(13) 0.6589(16) 0.4151(17) 0.082(5) Uani 0.5 1 d . U P P 1
H24A H 0.931637 0.613771 0.423378 0.098 Uiso 0.5 1 calc R . P P 1
H24B H 0.855773 0.694595 0.486315 0.098 Uiso 0.5 1 calc R . P P 1
C25 C 0.2502(10) 0.4781(13) 0.0022(12) 0.050(3) Uani 0.5 1 d . . P Q 1
H25A H 0.273485 0.523586 -0.031868 0.060 Uiso 0.5 1 calc R . P Q 1
H25B H 0.238492 0.531863 0.076548 0.060 Uiso 0.5 1 calc R . P Q 1
C26 C 0.1529(13) 0.3953(14) -0.0728(15) 0.062(4) Uani 0.5 1 d . . P Q 1
H26A H 0.167816 0.332185 -0.140332 0.074 Uiso 0.5 1 calc R . P Q 1
H26B H 0.103453 0.434666 -0.098179 0.074 Uiso 0.5 1 calc R . P Q 1
C38 C 0.7134(11) 0.1247(15) 0.1005(14) 0.062(3) Uani 0.5 1 d . U P A 1
H38A H 0.688065 0.040521 0.061487 0.074 Uiso 0.5 1 calc R . P A 1
H38B H 0.731591 0.153543 0.183048 0.074 Uiso 0.5 1 calc R . P A 1
C39 C 0.8042(12) 0.1497(16) 0.0652(16) 0.070(4) Uani 0.5 1 d . U P A 1
H39A H 0.783363 0.125930 -0.016155 0.084 Uiso 0.5 1 calc R . P A 1
H39B H 0.855475 0.103378 0.074734 0.084 Uiso 0.5 1 calc R . P A 1
C40 C 0.1805(10) 0.1624(14) 0.1473(14) 0.057(3) Uani 0.5 1 d D U P R -1
H40A H 0.150729 0.114274 0.064837 0.068 Uiso 0.5 1 calc R . P R -1
H40B H 0.204856 0.241771 0.163750 0.068 Uiso 0.5 1 calc R . P R -1
C41 C 0.0988(11) 0.1626(13) 0.2089(15) 0.073(3) Uani 0.5 1 d D U P R -1
H41A H 0.047981 0.210257 0.201621 0.088 Uiso 0.5 1 calc R . P R -1
H41B H 0.129732 0.190905 0.289989 0.088 Uiso 0.5 1 calc R . P R -1
Br3 Br 0.2136(2) 0.9997(3) 0.7089(4) 0.0982(13) Uani 0.5 1 d D U P S 2
Br4 Br 0.9510(3) 0.7317(5) 0.4191(7) 0.210(4) Uani 0.5 1 d . U P T 2
Br8 Br 0.15074(16) 0.6886(3) 0.24456(18) 0.0902(8) Uani 0.5 1 d . . P U 2
Br10 Br 0.1311(3) 0.3004(2) -0.0789(3) 0.1202(14) Uani 0.5 1 d . U P V 2
Br11 Br 0.8057(3) 0.0535(5) 0.3416(2) 0.1299(19) Uani 0.5 1 d . U P W -2
O1 O 0.7592(8) 0.8697(13) 0.4605(10) 0.076(3) Uani 0.5 1 d . U P T 2
O2 O 0.4046(7) 0.9059(8) 0.6164(9) 0.055(2) Uani 0.5 1 d . . P S 2
O5 O 0.3720(7) 0.6736(8) 0.1695(8) 0.049(2) Uani 0.5 1 d . . P U 2
O6 O 0.6725(7) 0.4109(8) 0.1743(9) 0.052(2) Uani 0.5 1 d . . P X 2
O11 O 0.3002(7) 0.2744(8) 0.0944(9) 0.048(2) Uani 0.5 1 d . U P V 2
O12 O 0.5969(7) 0.0403(8) 0.1799(8) 0.0442(19) Uani 0.5 1 d . . P W -2
C12 C 0.3073(10) 0.8582(16) 0.5369(17) 0.070(4) Uani 0.5 1 d D U P S 2
H12A H 0.307833 0.779584 0.476930 0.084 Uiso 0.5 1 calc R . P S 2
H12B H 0.291492 0.906131 0.501157 0.084 Uiso 0.5 1 calc R . P S 2
C13 C 0.2256(12) 0.8544(13) 0.6007(15) 0.080(4) Uani 0.5 1 d D U P S 2
H13A H 0.244193 0.808591 0.638177 0.096 Uiso 0.5 1 calc R . P S 2
H13B H 0.157604 0.815107 0.545792 0.096 Uiso 0.5 1 calc R . P S 2
C14 C 0.8557(11) 0.929(2) 0.5415(16) 0.077(4) Uani 0.5 1 d . U P T 2
H14A H 0.868447 0.900410 0.596353 0.092 Uiso 0.5 1 calc R . P T 2
H14B H 0.856916 1.012620 0.583231 0.092 Uiso 0.5 1 calc R . P T 2
C15 C 0.9375(13) 0.902(2) 0.472(2) 0.095(5) Uani 0.5 1 d . U P T 2
H15A H 1.004891 0.953990 0.518098 0.114 Uiso 0.5 1 calc R . P T 2
H15B H 0.915282 0.913172 0.405295 0.114 Uiso 0.5 1 calc R . P T 2
C27 C 0.2769(11) 0.6240(14) 0.0851(13) 0.054(3) Uani 0.5 1 d . . P U 2
H27A H 0.250231 0.546868 0.073056 0.065 Uiso 0.5 1 calc R . P U 2
H27B H 0.287506 0.615448 0.012742 0.065 Uiso 0.5 1 calc R . P U 2
C28 C 0.1983(11) 0.7046(17) 0.1260(14) 0.054(4) Uani 0.5 1 d . . P U 2
H28A H 0.138446 0.684136 0.061918 0.065 Uiso 0.5 1 calc R . P U 2
H28B H 0.231657 0.785344 0.155674 0.065 Uiso 0.5 1 calc R . P U 2
C29 C 0.7744(12) 0.4693(15) 0.2498(15) 0.063(4) Uani 0.5 1 d . . P X 2
H29A H 0.812081 0.512087 0.221070 0.076 Uiso 0.5 1 calc R . P X 2
H29B H 0.767739 0.524712 0.326113 0.076 Uiso 0.5 1 calc R . P X 2
C30 C 0.8298(15) 0.3832(16) 0.2551(19) 0.086(7) Uani 0.5 1 d . . P X 2
H30A H 0.791125 0.342978 0.285508 0.104 Uiso 0.5 1 calc R . P X 2
H30B H 0.898134 0.422452 0.309346 0.104 Uiso 0.5 1 calc R . P X 2
C42 C 0.1998(10) 0.2492(14) 0.1024(16) 0.060(3) Uani 0.5 1 d D U P V 2
H42A H 0.200321 0.265235 0.180144 0.072 Uiso 0.5 1 calc R . P V 2
H42B H 0.169473 0.167043 0.049363 0.072 Uiso 0.5 1 calc R . P V 2
C43 C 0.1368(15) 0.3258(18) 0.072(2) 0.088(4) Uani 0.5 1 d D U P V 2
H43A H 0.167644 0.407351 0.127615 0.105 Uiso 0.5 1 calc R . P V 2
H43B H 0.065326 0.311435 0.079468 0.105 Uiso 0.5 1 calc R . P V 2
C44 C 0.6920(10) 0.0505(13) 0.1487(13) 0.052(3) Uani 0.5 1 d D U P W -2
H44A H 0.726734 0.132124 0.187259 0.062 Uiso 0.5 1 calc R . P W -2
H44B H 0.678997 0.019418 0.065980 0.062 Uiso 0.5 1 calc R . P W -2
C45 C 0.7588(12) -0.0184(15) 0.1850(16) 0.071(4) Uani 0.5 1 d D U P W -2
H45A H 0.819034 -0.027964 0.151036 0.086 Uiso 0.5 1 calc R . P W -2
H45B H 0.718075 -0.095851 0.156753 0.086 Uiso 0.5 1 calc R . P W -2
Cl1 Cl 0.1474(5) 0.4641(7) 0.3941(8) 0.127(2) Uani 0.5 1 d . U P . .
C019 C 0.2745(7) 0.5160(9) 0.4367(8) 0.075(3) Uani 0.5 1 d . U P . .
C017 C 0.3189(9) 0.5823(9) 0.5521(7) 0.056(3) Uani 0.5 1 d G U P . .
H017 H 0.279253 0.588468 0.604618 0.067 Uiso 0.5 1 calc R . P . .
C01D C 0.4213(9) 0.6395(8) 0.5906(6) 0.075(4) Uani 0.5 1 d G U P . .
H01D H 0.451667 0.684765 0.669512 0.090 Uiso 0.5 1 calc R . P . .
C5AA C 0.4793(7) 0.6304(9) 0.5138(9) 0.075(4) Uani 0.5 1 d G U P . .
H5AA H 0.549287 0.669487 0.540148 0.090 Uiso 0.5 1 calc R . P . .
C5BA C 0.4349(8) 0.5641(9) 0.3984(8) 0.072(3) Uani 0.5 1 d G U P . .
H5BA H 0.474496 0.557912 0.345889 0.086 Uiso 0.5 1 calc R . P . .
N1 N 0.3324(9) 0.5069(8) 0.3599(6) 0.070(3) Uani 0.5 1 d G U P . .
Br7A Br 0.8524(3) 0.2675(4) 0.1113(4) 0.0884(11) Uani 0.5 1 d . . P X 2

loop_
_atom_site_aniso_label
_atom_site_aniso_U_11
_atom_site_aniso_U_22
_atom_site_aniso_U_33
_atom_site_aniso_U_23
_atom_site_aniso_U_13
_atom_site_aniso_U_12
Br7 0.0526(16) 0.088(2) 0.160(4) 0.040(2) 0.037(2) 0.0113(16)
C1 0.041(3) 0.033(3) 0.046(3) 0.018(2) 0.000(2) -0.001(2)
C2 0.038(3) 0.033(3) 0.044(3) 0.021(2) -0.001(2) 0.001(2)
C3 0.034(3) 0.037(3) 0.057(4) 0.025(3) 0.002(3) 0.009(2)
C4 0.033(3) 0.042(3) 0.050(3) 0.023(3) -0.006(3) 0.006(2)
C5 0.044(3) 0.037(3) 0.048(3) 0.025(3) -0.002(3) 0.004(2)
C6 0.037(3) 0.049(3) 0.050(3) 0.032(3) 0.002(3) -0.001(2)
C7 0.034(3) 0.049(3) 0.049(3) 0.029(3) -0.003(2) -0.001(2)
C16 0.048(4) 0.053(4) 0.047(3) 0.034(3) 0.000(3) 0.001(3)
C17 0.040(3) 0.052(3) 0.039(3) 0.029(3) -0.001(2) -0.001(3)
C18 0.036(3) 0.054(3) 0.046(3) 0.036(3) 0.002(2) 0.001(3)
C19 0.034(3) 0.051(3) 0.041(3) 0.032(3) 0.002(2) 0.002(2)
C20 0.034(3) 0.049(3) 0.040(3) 0.029(3) 0.005(2) 0.000(2)
C21 0.036(3) 0.056(4) 0.050(3) 0.032(3) 0.004(3) 0.008(3)
C22 0.032(3) 0.054(4) 0.049(3) 0.027(3) -0.001(3) 0.000(3)
C31 0.040(3) 0.056(4) 0.043(3) 0.027(3) 0.007(3) 0.005(3)
C32 0.034(3) 0.042(3) 0.041(3) 0.021(3) 0.003(2) 0.003(2)
C33 0.032(3) 0.043(3) 0.052(3) 0.028(3) 0.003(2) 0.005(2)
C34 0.029(3) 0.043(3) 0.051(3) 0.027(3) 0.003(2) 0.003(2)
C35 0.032(3) 0.031(3) 0.036(3) 0.013(2) 0.000(2) 0.000(2)
C36 0.033(3) 0.035(3) 0.038(3) 0.015(2) 0.001(2) 0.008(2)
C37 0.033(3) 0.042(3) 0.036(3) 0.014(2) 0.006(2) 0.004(2)
Br1 0.0327(9) 0.0650(10) 0.0581(11) 0.0276(9) 0.0031(7) -0.0035(7)
Br2 0.0911(17) 0.0787(14) 0.122(2) 0.0553(15) -0.0493(17) -0.0019(12)
Br5 0.0405(11) 0.0840(17) 0.0681(11) 0.0102(12) 0.0079(8) -0.0093(11)
Br6 0.0466(11) 0.156(3) 0.168(3) 0.133(3) -0.0255(14) -0.0259(13)
Br9 0.0659(19) 0.266(6) 0.153(3) 0.156(4) -0.0246(19) -0.046(3)
O3 0.034(5) 0.067(6) 0.048(5) 0.021(5) -0.004(4) 0.015(4)
O4 0.033(5) 0.143(12) 0.042(5) 0.037(6) 0.001(4) -0.010(6)
O7 0.030(4) 0.052(5) 0.061(5) 0.023(4) -0.008(4) -0.001(4)
O8 0.037(5) 0.045(5) 0.055(5) 0.007(4) -0.003(4) -0.007(4)
O9 0.030(4) 0.061(4) 0.074(5) 0.049(4) 0.002(3) 0.005(3)
O10 0.043(5) 0.065(5) 0.060(5) 0.026(4) 0.012(4) 0.015(4)
C8 0.042(7) 0.064(8) 0.052(7) 0.023(7) 0.018(6) 0.005(6)
C9 0.036(7) 0.085(11) 0.060(9) 0.023(8) 0.013(6) 0.000(7)
C10 0.030(6) 0.079(10) 0.059(8) 0.021(8) -0.003(6) 0.016(6)
C11 0.031(7) 0.081(11) 0.064(9) 0.015(8) -0.012(7) -0.001(7)
C23 0.041(7) 0.052(7) 0.074(8) 0.013(6) -0.026(6) -0.004(6)
C24 0.042(7) 0.064(8) 0.078(9) 0.002(7) -0.027(7) 0.000(6)
C25 0.029(6) 0.070(8) 0.059(8) 0.040(7) 0.003(5) 0.004(6)
C26 0.055(9) 0.067(9) 0.072(9) 0.051(8) -0.005(7) -0.005(7)
C38 0.039(5) 0.067(6) 0.066(6) 0.023(5) 0.008(5) 0.016(5)
C39 0.041(6) 0.073(8) 0.070(8) 0.017(7) 0.007(6) 0.011(6)
C40 0.036(5) 0.072(6) 0.084(6) 0.060(5) 0.004(5) 0.012(5)
C41 0.041(6) 0.107(8) 0.098(8) 0.075(7) 0.006(6) 0.011(6)
Br3 0.0545(14) 0.0932(18) 0.205(4) 0.104(2) 0.066(2) 0.0377(12)
Br4 0.0547(18) 0.137(4) 0.242(7) -0.047(4) -0.003(3) 0.005(2)
Br8 0.0528(11) 0.151(2) 0.0726(12) 0.0607(14) 0.0154(10) 0.0132(12)
Br10 0.113(2) 0.0792(14) 0.132(2) 0.0633(16) -0.071(2) -0.0195(13)
Br11 0.102(2) 0.212(5) 0.0624(14) 0.051(2) 0.0065(13) 0.096(3)
O1 0.036(5) 0.128(9) 0.062(6) 0.056(6) -0.006(4) -0.012(5)
O2 0.036(5) 0.053(5) 0.066(6) 0.027(5) -0.004(4) 0.006(4)
O5 0.040(5) 0.046(5) 0.057(5) 0.028(4) -0.002(4) 0.006(4)
O6 0.033(4) 0.049(5) 0.071(6) 0.032(5) -0.002(4) 0.006(4)
O11 0.030(4) 0.058(5) 0.080(6) 0.052(4) 0.012(4) 0.009(3)
O12 0.038(4) 0.054(5) 0.057(5) 0.037(4) 0.016(4) 0.021(4)
C12 0.031(6) 0.084(8) 0.121(11) 0.081(8) -0.004(7) 0.002(6)
C13 0.041(6) 0.090(8) 0.135(10) 0.084(8) -0.001(7) 0.006(6)
C14 0.029(5) 0.124(10) 0.079(7) 0.062(7) -0.006(5) -0.003(6)
C15 0.031(6) 0.143(12) 0.099(9) 0.058(9) -0.001(7) 0.000(8)
C27 0.040(7) 0.066(9) 0.059(8) 0.038(7) 0.001(6) -0.001(6)
C28 0.033(7) 0.088(11) 0.044(7) 0.038(8) 0.005(6) -0.004(7)
C29 0.039(7) 0.071(10) 0.073(10) 0.042(8) -0.015(7) 0.006(7)
C30 0.054(10) 0.063(10) 0.101(14) 0.019(9) -0.022(9) 0.023(8)
C42 0.036(5) 0.065(6) 0.101(7) 0.059(6) 0.017(5) 0.006(5)
C43 0.056(7) 0.079(8) 0.123(9) 0.052(7) 0.007(8) 0.004(7)
C44 0.030(5) 0.061(7) 0.063(7) 0.029(6) 0.010(5) 0.021(5)
C45 0.041(6) 0.073(7) 0.079(8) 0.020(7) 0.006(6) 0.035(6)
Cl1 0.072(3) 0.133(5) 0.168(7) 0.081(5) -0.004(4) -0.004(3)
C019 0.083(7) 0.068(6) 0.073(6) 0.033(5) 0.024(6) 0.018(6)
C017 0.086(7) 0.048(5) 0.056(6) 0.034(5) 0.036(5) 0.028(5)
C01D 0.098(8) 0.054(6) 0.066(6) 0.021(5) 0.020(6) 0.032(6)
C5AA 0.101(8) 0.052(6) 0.079(7) 0.037(5) 0.019(6) 0.028(6)
C5BA 0.109(8) 0.060(6) 0.070(6) 0.048(5) 0.026(6) 0.028(6)
N1 0.106(8) 0.061(6) 0.058(5) 0.041(5) 0.016(5) 0.022(5)
Br7A 0.059(2) 0.118(3) 0.120(3) 0.072(3) 0.047(2) 0.036(2)

loop_
_atom_type_symbol
_atom_type_description
_atom_type_scat_dispersion_real
_atom_type_scat_dispersion_imag
_atom_type_scat_source
C C 0.0148 0.0070 'International Tables Vol C Tables 4.2.6.8 and 6.1.1.4'
H H 0.0000 0.0000 'International Tables Vol C Tables 4.2.6.8 and 6.1.1.4'
Br Br -0.9502 1.0410 'International Tables Vol C Tables 4.2.6.8 and 6.1.1.4'
Cl Cl 0.3294 0.5404 'International Tables Vol C Tables 4.2.6.8 and 6.1.1.4'
N N 0.0253 0.0136 'International Tables Vol C Tables 4.2.6.8 and 6.1.1.4'
O O 0.0412 0.0250 'International Tables Vol C Tables 4.2.6.8 and 6.1.1.4'

loop_
_geom_angle_atom_site_label_1
_geom_angle_atom_site_label_2
_geom_angle_atom_site_label_3
_geom_angle
_geom_angle_site_symmetry_1
_geom_angle_site_symmetry_3
_geom_angle_publ_flag
C35 C1 C2 114.3(5) 2_666 . ?
C3 C2 C1 121.1(6) . . ?
C3 C2 C7 117.7(6) . . ?
C7 C2 C1 121.1(5) . . ?
C4 C3 C2 120.9(6) . . ?
O2 C3 C2 115.2(7) . . ?
O2 C3 C4 123.8(7) . . ?
C3 C4 C5 121.1(6) . . ?
C3 C4 O3 122.4(7) . . ?
C5 C4 O3 116.2(7) . . ?
C4 C5 C16 121.2(6) . . ?
C6 C5 C4 118.6(6) . . ?
C6 C5 C16 120.2(6) . . ?
C5 C6 C7 120.8(6) . . ?
O1 C6 C5 118.9(7) . . ?
O1 C6 C7 120.3(7) . . ?
C6 C7 C2 120.9(6) . . ?
O4 C7 C2 116.5(7) . . ?
O4 C7 C6 122.6(7) . . ?
C17 C16 C5 114.0(5) . . ?
C18 C17 C16 121.2(6) . . ?
C22 C17 C16 120.7(6) . . ?
C22 C17 C18 118.1(6) . . ?
C17 C18 O5 113.2(6) . . ?
C19 C18 C17 120.7(6) . . ?
C19 C18 O5 125.9(6) . . ?
C18 C19 C20 121.5(6) . . ?
C18 C19 O7 124.3(6) . . ?
C20 C19 O7 114.1(6) . . ?
C19 C20 C31 121.1(5) . . ?
C21 C20 C19 117.7(6) . . ?
C21 C20 C31 121.2(6) . . ?
C22 C21 C20 120.8(6) . . ?
O6 C21 C20 118.6(7) . . ?
O6 C21 C22 120.6(7) . . ?
C17 C22 C21 121.2(6) . . ?
O8 C22 C17 120.1(7) . . ?
O8 C22 C21 118.3(7) . . ?
C20 C31 C32 114.2(5) . . ?
C33 C32 C31 120.7(5) . . ?
C33 C32 C37 118.0(5) . . ?
C37 C32 C31 121.2(6) . . ?
C32 C33 C34 120.5(6) . . ?
O11 C33 C32 117.1(6) . . ?
O11 C33 C34 122.2(6) . . ?
C33 C34 C35 120.9(6) . . ?
O9 C34 C33 123.4(6) . . ?
O9 C34 C35 115.6(6) . . ?
C34 C35 C1 120.7(5) . 2_666 ?
C36 C35 C1 121.9(5) . 2_666 ?
C36 C35 C34 117.3(5) . . ?
C35 C36 O12 113.5(6) . . ?
C37 C36 C35 122.5(5) . . ?
C37 C36 O12 124.0(6) . . ?
C32 C37 O10 114.7(7) . . ?
C36 C37 C32 120.7(6) . . ?
C36 C37 O10 124.6(7) . . ?
C4 O3 C10 116.6(10) . . ?
C7 O4 C8 119.8(10) . . ?
C25 O7 C19 116.3(9) . . ?
C22 O8 C23 120.9(9) . . ?
C34 O9 C40 118.1(9) . . ?
C37 O10 C38 114.1(11) . . ?
O4 C8 C9 108.7(11) . . ?
Br1 C9 C8 123.2(13) . . ?
O3 C10 C11 107.1(13) . . ?
C10 C11 Br2 115.3(14) . . ?
O8 C23 C24 108.4(13) . . ?
C23 C24 Br5 112.6(15) . . ?
O7 C25 C26 108.2(12) . . ?
C25 C26 Br6 109.0(10) . . ?
O10 C38 C39 108.3(15) . . ?
C38 C39 Br7 113.4(12) . . ?
O9 C40 C41 110.2(11) . . ?
C40 C41 Br9 101.9(11) . . ?
C6 O1 C14 118.1(12) . . ?
C3 O2 C12 116.3(11) . . ?
C27 O5 C18 115.4(9) . . ?
C21 O6 C29 119.6(10) . . ?
C33 O11 C42 118.0(8) . . ?
C36 O12 C44 114.9(8) . . ?
O2 C12 C13 107.4(14) . . ?
C12 C13 Br3 113.0(12) . . ?
O1 C14 C15 104.8(15) . . ?
C14 C15 Br4 106.8(16) . . ?
O5 C27 C28 108.0(12) . . ?
C27 C28 Br8 109.3(10) . . ?
C30 C29 O6 107.7(13) . . ?
C29 C30 Br7A 115.7(16) . . ?
O11 C42 C43 106.9(12) . . ?
C42 C43 Br10 113.4(15) . . ?
O12 C44 C45 106.3(12) . . ?
C44 C45 Br11 111.6(11) . . ?
C017 C019 Cl1 118.2(7) . . ?
C017 C019 N1 120.0 . . ?
N1 C019 Cl1 121.2(7) . . ?
C01D C017 C019 120.0 . . ?
C017 C01D C5AA 120.0 . . ?
C5BA C5AA C01D 120.0 . . ?
C5AA C5BA N1 120.0 . . ?
C5BA N1 C019 120.0 . . ?

loop_
_geom_bond_atom_site_label_1
_geom_bond_atom_site_label_2
_geom_bond_distance
_geom_bond_site_symmetry_2
_geom_bond_publ_flag
Br7 C39 1.981(18) . ?
C1 C2 1.510(9) . ?
C1 C35 1.505(8) 2_666 ?
C2 C3 1.393(8) . ?
C2 C7 1.401(9) . ?
C3 C4 1.379(10) . ?
C3 O2 1.375(13) . ?
C4 C5 1.387(10) . ?
C4 O3 1.388(11) . ?
C5 C6 1.381(9) . ?
C5 C16 1.525(9) . ?
C6 C7 1.386(9) . ?
C6 O1 1.376(14) . ?
C7 O4 1.348(12) . ?
C16 C17 1.519(9) . ?
C17 C18 1.397(8) . ?
C17 C22 1.380(10) . ?
C18 C19 1.370(9) . ?
C18 O5 1.434(11) . ?
C19 C20 1.395(9) . ?
C19 O7 1.447(10) . ?
C20 C21 1.388(9) . ?
C20 C31 1.503(9) . ?
C21 C22 1.387(10) . ?
C21 O6 1.370(11) . ?
C22 O8 1.336(11) . ?
C31 C32 1.512(9) . ?
C32 C33 1.394(9) . ?
C32 C37 1.410(9) . ?
C33 C34 1.401(9) . ?
C33 O11 1.383(10) . ?
C34 C35 1.403(8) . ?
C34 O9 1.346(11) . ?
C35 C36 1.390(9) . ?
C36 C37 1.362(9) . ?
C36 O12 1.398(10) . ?
C37 O10 1.422(12) . ?
Br1 C9 1.438(19) . ?
Br2 C11 1.91(2) . ?
Br5 C24 1.99(2) . ?
Br6 C26 1.943(15) . ?
Br9 C41 1.662(15) . ?
O3 C10 1.400(19) . ?
O4 C8 1.412(17) . ?
O7 C25 1.415(17) . ?
O8 C23 1.418(19) . ?
O9 C40 1.390(15) . ?
O10 C38 1.441(18) . ?
C8 C9 1.49(2) . ?
C10 C11 1.514(19) . ?
C23 C24 1.529(18) . ?
C25 C26 1.49(2) . ?
C38 C39 1.46(2) . ?
C40 C41 1.499(16) . ?
Br3 C13 1.859(15) . ?
Br4 C15 2.08(3) . ?
Br8 C28 1.952(14) . ?
Br10 C43 1.94(3) . ?
Br11 C45 1.861(18) . ?
O1 C14 1.425(18) . ?
O2 C12 1.416(18) . ?
O5 C27 1.422(16) . ?
O6 C29 1.451(16) . ?
O11 C42 1.393(16) . ?
O12 C44 1.429(16) . ?
C12 C13 1.533(16) . ?
C14 C15 1.54(3) . ?
C27 C28 1.55(2) . ?
C29 C30 1.44(2) . ?
C30 Br7A 1.96(2) . ?
C42 C43 1.528(17) . ?
C44 C45 1.515(15) . ?
Cl1 C019 1.668(11) . ?
C019 C017 1.3900 . ?
C019 N1 1.3900 . ?
C017 C01D 1.3900 . ?
C01D C5AA 1.3900 . ?
C5AA C5BA 1.3900 . ?
C5BA N1 1.3900 . ?

loop_
_geom_torsion_atom_site_label_1
_geom_torsion_atom_site_label_2
_geom_torsion_atom_site_label_3
_geom_torsion_atom_site_label_4
_geom_torsion
_geom_torsion_site_symmetry_1
_geom_torsion_site_symmetry_2
_geom_torsion_site_symmetry_3
_geom_torsion_site_symmetry_4
_geom_torsion_publ_flag
C1 C2 C3 C4 178.2(5) . . . . ?
C1 C2 C3 O2 -2.9(9) . . . . ?
C1 C2 C7 C6 -178.7(6) . . . . ?
C1 C2 C7 O4 0.8(11) . . . . ?
C1 C35 C36 C37 175.1(5) 2_666 . . . ?
C1 C35 C36 O12 -4.3(8) 2_666 . . . ?
C2 C3 C4 C5 -1.2(9) . . . . ?
C2 C3 C4 O3 172.1(7) . . . . ?
C2 C3 O2 C12 -178.0(9) . . . . ?
C2 C7 O4 C8 179.7(12) . . . . ?
C3 C2 C7 C6 -2.0(9) . . . . ?
C3 C2 C7 O4 177.5(9) . . . . ?
C3 C4 C5 C6 1.2(9) . . . . ?
C3 C4 C5 C16 -176.5(6) . . . . ?
C3 C4 O3 C10 3.6(15) . . . . ?
C3 O2 C12 C13 167.8(10) . . . . ?
C4 C3 O2 C12 0.9(13) . . . . ?
C4 C5 C6 C7 -1.7(9) . . . . ?
C4 C5 C6 O1 176.6(9) . . . . ?
C4 C5 C16 C17 -77.8(8) . . . . ?
C4 O3 C10 C11 -173.1(12) . . . . ?
C5 C4 O3 C10 177.1(11) . . . . ?
C5 C6 C7 C2 2.1(9) . . . . ?
C5 C6 C7 O4 -177.3(10) . . . . ?
C5 C6 O1 C14 171.3(13) . . . . ?
C5 C16 C17 C18 104.3(7) . . . . ?
C5 C16 C17 C22 -78.5(8) . . . . ?
C6 C5 C16 C17 104.5(7) . . . . ?
C6 C7 O4 C8 -0.9(19) . . . . ?
C6 O1 C14 C15 -177.3(15) . . . . ?
C7 C2 C3 C4 1.5(8) . . . . ?
C7 C2 C3 O2 -179.5(7) . . . . ?
C7 C6 O1 C14 -10.4(18) . . . . ?
C7 O4 C8 C9 179.2(14) . . . . ?
C16 C5 C6 C7 176.1(6) . . . . ?
C16 C5 C6 O1 -5.6(11) . . . . ?
C16 C17 C18 C19 176.5(5) . . . . ?
C16 C17 C18 O5 -8.7(9) . . . . ?
C16 C17 C22 C21 -177.2(6) . . . . ?
C16 C17 C22 O8 9.8(11) . . . . ?
C17 C18 C19 C20 -0.3(9) . . . . ?
C17 C18 C19 O7 -178.3(7) . . . . ?
C17 C18 O5 C27 167.9(9) . . . . ?
C17 C22 O8 C23 174.0(13) . . . . ?
C18 C17 C22 C21 0.1(10) . . . . ?
C18 C17 C22 O8 -172.9(8) . . . . ?
C18 C19 C20 C21 2.1(8) . . . . ?
C18 C19 C20 C31 -176.7(5) . . . . ?
C18 C19 O7 C25 4.7(13) . . . . ?
C18 O5 C27 C28 167.0(9) . . . . ?
C19 C18 O5 C27 -17.6(13) . . . . ?
C19 C20 C21 C22 -2.8(9) . . . . ?
C19 C20 C21 O6 176.5(7) . . . . ?
C19 C20 C31 C32 -104.3(6) . . . . ?
C19 O7 C25 C26 -175.9(11) . . . . ?
C20 C19 O7 C25 -173.4(9) . . . . ?
C20 C21 C22 C17 1.7(10) . . . . ?
C20 C21 C22 O8 174.9(8) . . . . ?
C20 C21 O6 C29 -179.6(11) . . . . ?
C20 C31 C32 C33 77.4(7) . . . . ?
C20 C31 C32 C37 -104.6(7) . . . . ?
C21 C20 C31 C32 76.9(7) . . . . ?
C21 C22 O8 C23 0.8(17) . . . . ?
C21 O6 C29 C30 170.5(15) . . . . ?
C22 C17 C18 C19 -0.8(9) . . . . ?
C22 C17 C18 O5 174.0(6) . . . . ?
C22 C21 O6 C29 -0.3(15) . . . . ?
C22 O8 C23 C24 -175.8(14) . . . . ?
C31 C20 C21 C22 176.1(6) . . . . ?
C31 C20 C21 O6 -4.7(10) . . . . ?
C31 C32 C33 C34 175.9(6) . . . . ?
C31 C32 C33 O11 -9.3(10) . . . . ?
C31 C32 C37 C36 -176.0(5) . . . . ?
C31 C32 C37 O10 1.7(9) . . . . ?
C32 C33 C34 C35 -0.3(9) . . . . ?
C32 C33 C34 O9 -176.0(8) . . . . ?
C32 C33 O11 C42 168.5(11) . . . . ?
C32 C37 O10 C38 178.9(9) . . . . ?
C33 C32 C37 C36 2.0(9) . . . . ?
C33 C32 C37 O10 179.7(7) . . . . ?
C33 C34 C35 C1 -175.3(5) . . . 2_666 ?
C33 C34 C35 C36 2.8(9) . . . . ?
C33 C34 O9 C40 4.6(15) . . . . ?
C33 O11 C42 C43 -174.3(14) . . . . ?
C34 C33 O11 C42 -16.8(15) . . . . ?
C34 C35 C36 C37 -3.0(8) . . . . ?
C34 C35 C36 O12 177.6(6) . . . . ?
C34 O9 C40 C41 -163.3(11) . . . . ?
C35 C1 C2 C3 77.8(7) 2_666 . . . ?
C35 C1 C2 C7 -105.7(6) 2_666 . . . ?
C35 C34 O9 C40 -171.3(10) . . . . ?
C35 C36 C37 C32 0.6(9) . . . . ?
C35 C36 C37 O10 -176.9(7) . . . . ?
C35 C36 O12 C44 176.4(9) . . . . ?
C36 C37 O10 C38 -3.5(13) . . . . ?
C36 O12 C44 C45 -179.7(10) . . . . ?
C37 C32 C33 C34 -2.1(9) . . . . ?
C37 C32 C33 O11 172.7(7) . . . . ?
C37 C36 O12 C44 -3.0(13) . . . . ?
C37 O10 C38 C39 -178.8(11) . . . . ?
O3 C4 C5 C6 -172.4(7) . . . . ?
O3 C4 C5 C16 9.8(10) . . . . ?
O3 C10 C11 Br2 -64.3(16) . . . . ?
O4 C8 C9 Br1 49(2) . . . . ?
O7 C19 C20 C21 -179.7(7) . . . . ?
O7 C19 C20 C31 1.5(9) . . . . ?
O7 C25 C26 Br6 72.6(14) . . . . ?
O8 C23 C24 Br5 -57.7(19) . . . . ?
O9 C34 C35 C1 0.8(9) . . . 2_666 ?
O9 C34 C35 C36 178.9(7) . . . . ?
O9 C40 C41 Br9 -75.6(14) . . . . ?
O10 C38 C39 Br7 66.2(16) . . . . ?
O1 C6 C7 C2 -176.1(9) . . . . ?
O1 C14 C15 Br4 -73.3(17) . . . . ?
O2 C3 C4 C5 180.0(7) . . . . ?
O2 C12 C13 Br3 63.6(14) . . . . ?
O5 C18 C19 C20 -174.4(7) . . . . ?
O5 C27 C28 Br8 -74.6(13) . . . . ?
O6 C21 C22 C17 -177.5(7) . . . . ?
O6 C29 C30 Br7A 61(2) . . . . ?
O11 C33 C34 C35 -174.8(7) . . . . ?
O11 C42 C43 Br10 60.1(17) . . . . ?
O12 C36 C37 C32 179.9(7) . . . . ?
O12 C44 C45 Br11 -71.0(15) . . . . ?
Cl1 C019 C017 C01D -171.6(9) . . . . ?
Cl1 C019 N1 C5BA 171.3(9) . . . . ?
C019 C017 C01D C5AA 0.0 . . . . ?
C017 C019 N1 C5BA 0.0 . . . . ?
C017 C01D C5AA C5BA 0.0 . . . . ?
C01D C5AA C5BA N1 0.0 . . . . ?
C5AA C5BA N1 C019 0.0 . . . . ?
N1 C019 C017 C01D 0.0 . . . . ?
